data_7153038
loop_
_publ_author_name
'Liu, Luping'
'Zhang, Dekui'
'Zhang, Panpan'
'Jiang, Xianxing'
'Wang, Rui'

_publ_section_title
;
 Catalytic highly asymmetric 1,5(6)-selective cyclization reaction of
 \a-hydroxyimino cyclic ketones: direct approach to ring-fused
 hydroxyimino dihydropyrans.
;
_journal_issue 32
_journal_name_full 'Organic &amp; biomolecular chemistry'
_journal_page_first 5222
_journal_page_last 5225
_journal_paper_doi 10.1039/c3ob41001c
_journal_volume 11
_journal_year 2013
_chemical_absolute_configuration none
_chemical_formula_sum 'C16 H16 Br N O5'
_chemical_formula_weight 382.21
_chemical_name_systematic
; 
 ? 
;
_space_group_IT_number 4
_symmetry_cell_setting monoclinic
_symmetry_space_group_name_Hall 'P 2yb'
_symmetry_space_group_name_H-M 'P 1 21 1'
_atom_sites_solution_hydrogens geom
_atom_sites_solution_primary direct
_atom_sites_solution_secondary difmap
_audit_creation_method SHELXL-97
_cell_angle_alpha 90.00
_cell_angle_beta 101.397(9)
_cell_angle_gamma 90.00
_cell_formula_units_Z 2
_cell_length_a 7.907(8)
_cell_length_b 8.093(8)
_cell_length_c 12.534(13)
_cell_measurement_reflns_used 1510
_cell_measurement_temperature 296(2)
_cell_measurement_theta_max 23.20
_cell_measurement_theta_min 2.63
_cell_volume 786.3(14)
_computing_cell_refinement 'Bruker SAINT'
_computing_data_collection 'Bruker APEX2'
_computing_data_reduction 'Bruker SAINT'
_computing_molecular_graphics 'Bruker SHELXTL'
_computing_publication_material 'Bruker SHELXTL'
_computing_structure_refinement 'SHELXL-97 (Sheldrick, 2008)'
_computing_structure_solution 'SHELXS-97 (Sheldrick, 2008)'
_diffrn_ambient_temperature 296(2)
_diffrn_measured_fraction_theta_full 0.994
_diffrn_measured_fraction_theta_max 0.994
_diffrn_measurement_device_type 'Bruker APEX-II CCD'
_diffrn_measurement_method '\f and \w scans'
_diffrn_radiation_monochromator graphite
_diffrn_radiation_source 'fine-focus sealed tube'
_diffrn_radiation_type MoK\a
_diffrn_radiation_wavelength 0.71073
_diffrn_reflns_av_R_equivalents 0.0413
_diffrn_reflns_av_sigmaI/netI 0.0893
_diffrn_reflns_limit_h_max 9
_diffrn_reflns_limit_h_min -9
_diffrn_reflns_limit_k_max 9
_diffrn_reflns_limit_k_min -9
_diffrn_reflns_limit_l_max 15
_diffrn_reflns_limit_l_min -15
_diffrn_reflns_number 5648
_diffrn_reflns_theta_full 25.49
_diffrn_reflns_theta_max 25.49
_diffrn_reflns_theta_min 2.63
_exptl_absorpt_coefficient_mu 2.639
_exptl_absorpt_correction_T_max 0.6774
_exptl_absorpt_correction_T_min 0.5820
_exptl_absorpt_correction_type multi-scan
_exptl_absorpt_process_details SADABS
_exptl_crystal_colour yellow
_exptl_crystal_density_diffrn 1.614
_exptl_crystal_density_method 'not measured'
_exptl_crystal_description block
_exptl_crystal_F_000 388
_exptl_crystal_size_max 0.23
_exptl_crystal_size_mid 0.21
_exptl_crystal_size_min 0.16
_refine_diff_density_max 0.432
_refine_diff_density_min -0.444
_refine_diff_density_rms 0.073
_refine_ls_abs_structure_details 'Flack H D (1983), Acta Cryst. A39, 876-881'
_refine_ls_abs_structure_Flack 0.029(15)
_refine_ls_extinction_method none
_refine_ls_goodness_of_fit_ref 1.009
_refine_ls_hydrogen_treatment constr
_refine_ls_matrix_type full
_refine_ls_number_parameters 211
_refine_ls_number_reflns 2877
_refine_ls_number_restraints 1
_refine_ls_restrained_S_all 1.009
_refine_ls_R_factor_all 0.0783
_refine_ls_R_factor_gt 0.0489
_refine_ls_shift/su_max 0.001
_refine_ls_shift/su_mean 0.000
_refine_ls_structure_factor_coef Fsqd
_refine_ls_weighting_details 'calc w=1/[\s^2^(Fo^2^)+(0.0469P)^2^+0.0000P] where P=(Fo^2^+2Fc^2^)/3'
_refine_ls_weighting_scheme calc
_refine_ls_wR_factor_gt 0.1106
_refine_ls_wR_factor_ref 0.1218
_reflns_number_gt 2032
_reflns_number_total 2877
_reflns_threshold_expression >2sigma(I)
_cod_data_source_file c3ob41001c.txt
_cod_data_source_block p21
_cod_depositor_comments
;
The following automatic conversions were performed:

'_symmetry_cell_setting' value 'Monoclinic' changed to 'monoclinic'
according to /home/saulius/struct/CIF-dictionaries/cif_core.dic
dictionary named 'cif_core.dic' version 2.4.2 from 2011-04-26.

Automatic conversion script
Id: cif_fix_values 1891 2012-01-12 08:04:46Z andrius 
;
_cod_original_cell_volume 786.2(14)
_cod_original_sg_symbol_H-M P2(1)
_cod_database_code 7153038

loop_
_symmetry_equiv_pos_as_xyz
'x, y, z'
'-x, y+1/2, -z'

loop_
_atom_site_label
_atom_site_type_symbol
_atom_site_fract_x
_atom_site_fract_y
_atom_site_fract_z
_atom_site_U_iso_or_equiv
_atom_site_adp_type
_atom_site_occupancy
_atom_site_symmetry_multiplicity
_atom_site_calc_flag
_atom_site_refinement_flags
Br1 Br 1.18606(8) 0.45895(13) 0.95018(5) 0.0796(3) Uani 1 1 d .
C1 C 0.2594(7) 0.6534(6) 0.5088(4) 0.0348(12) Uani 1 1 d .
C2 C 0.4260(7) 0.5831(7) 0.5722(4) 0.0375(13) Uani 1 1 d .
H2A H 0.5218 0.6337 0.5466 0.045 Uiso 1 1 calc R
H2B H 0.4290 0.4654 0.5580 0.045 Uiso 1 1 calc R
C3 C 0.4500(7) 0.6108(6) 0.6970(4) 0.0346(13) Uani 1 1 d .
H3 H 0.3720 0.5359 0.7254 0.041 Uiso 1 1 calc R
C4 C 0.3947(7) 0.7861(6) 0.7129(4) 0.0337(12) Uani 1 1 d .
C5 C 0.4217(8) 0.8797(7) 0.8190(4) 0.0396(14) Uani 1 1 d .
H5A H 0.5429 0.8823 0.8532 0.048 Uiso 1 1 calc R
H5B H 0.3571 0.8295 0.8687 0.048 Uiso 1 1 calc R
C6 C 0.3545(8) 1.0547(7) 0.7867(5) 0.0427(15) Uani 1 1 d .
H6A H 0.2713 1.0892 0.8296 0.051 Uiso 1 1 calc R
H6B H 0.4486 1.1337 0.7968 0.051 Uiso 1 1 calc R
C7 C 0.2712(7) 1.0406(6) 0.6686(4) 0.0327(13) Uani 1 1 d .
C8 C 0.3073(7) 0.8776(6) 0.6329(4) 0.0322(13) Uani 1 1 d .
C9 C 0.6332(7) 0.5767(6) 0.7571(4) 0.0350(13) Uani 1 1 d .
C10 C 0.6578(8) 0.5013(8) 0.8573(4) 0.0498(17) Uani 1 1 d .
H10 H 0.5614 0.4734 0.8857 0.060 Uiso 1 1 calc R
C11 C 0.8202(7) 0.4647(11) 0.9181(4) 0.0596(16) Uani 1 1 d .
H11 H 0.8344 0.4133 0.9856 0.072 Uiso 1 1 calc R
C12 C 0.9609(8) 0.5092(7) 0.8725(5) 0.0481(16) Uani 1 1 d .
C13 C 0.9417(8) 0.5847(8) 0.7739(5) 0.0508(16) Uani 1 1 d .
H13 H 1.0374 0.6136 0.7450 0.061 Uiso 1 1 calc R
C14 C 0.7772(7) 0.6174(7) 0.7178(5) 0.0462(15) Uani 1 1 d .
H14 H 0.7635 0.6692 0.6504 0.055 Uiso 1 1 calc R
C15 C 0.2605(8) 0.6447(7) 0.3885(5) 0.0405(14) Uani 1 1 d .
C16 C 0.1226(9) 0.5372(10) 0.2199(4) 0.069(2) Uani 1 1 d .
H16A H 0.1072 0.6476 0.1917 0.104 Uiso 1 1 calc R
H16B H 0.0243 0.4712 0.1886 0.104 Uiso 1 1 calc R
H16C H 0.2247 0.4901 0.2017 0.104 Uiso 1 1 calc R
N1 N 0.1868(6) 1.1480(5) 0.6052(4) 0.0409(12) Uani 1 1 d .
O1 O 0.1189(5) 0.5756(4) 0.5399(3) 0.0385(9) Uani 1 1 d .
H1 H 0.1200 0.5949 0.6042 0.058 Uiso 1 1 calc R
O2 O 0.2472(5) 0.8298(4) 0.5272(3) 0.0361(9) Uani 1 1 d .
O3 O 0.3598(7) 0.7153(6) 0.3462(4) 0.0668(13) Uani 1 1 d .
O4 O 0.1401(5) 0.5409(5) 0.3372(3) 0.0504(11) Uani 1 1 d .
O5 O 0.1673(6) 1.2944(4) 0.6666(3) 0.0517(11) Uani 1 1 d .
H5 H 0.1792 1.3763 0.6302 0.078 Uiso 1 1 calc R

loop_
_atom_site_aniso_label
_atom_site_aniso_U_11
_atom_site_aniso_U_22
_atom_site_aniso_U_33
_atom_site_aniso_U_23
_atom_site_aniso_U_13
_atom_site_aniso_U_12
Br1 0.0420(4) 0.1450(8) 0.0459(4) -0.0012(5) -0.0058(3) 0.0302(5)
C1 0.031(3) 0.037(3) 0.035(3) -0.004(3) 0.003(2) -0.002(2)
C2 0.031(3) 0.039(3) 0.041(3) -0.001(3) 0.003(3) 0.012(2)
C3 0.029(3) 0.036(3) 0.036(3) 0.002(3) 0.001(2) -0.001(2)
C4 0.029(3) 0.041(3) 0.031(3) -0.005(3) 0.004(2) 0.001(2)
C5 0.042(3) 0.047(3) 0.030(3) -0.002(3) 0.007(3) -0.001(3)
C6 0.047(4) 0.040(3) 0.038(3) -0.004(3) 0.000(3) -0.001(3)
C7 0.031(3) 0.032(3) 0.035(3) -0.003(2) 0.004(3) -0.003(2)
C8 0.029(3) 0.036(3) 0.031(3) -0.004(2) 0.006(2) 0.004(2)
C9 0.032(3) 0.033(3) 0.037(3) -0.003(3) 0.001(2) 0.009(2)
C10 0.040(3) 0.073(5) 0.040(3) 0.008(3) 0.016(3) 0.007(3)
C11 0.042(3) 0.096(5) 0.037(3) 0.014(4) -0.001(3) 0.020(4)
C12 0.039(3) 0.066(4) 0.034(3) -0.008(3) -0.004(3) 0.014(3)
C13 0.039(4) 0.073(4) 0.041(4) 0.008(3) 0.008(3) 0.006(3)
C14 0.038(4) 0.057(4) 0.042(3) 0.019(3) 0.003(3) 0.002(3)
C15 0.040(3) 0.039(3) 0.045(4) -0.009(3) 0.014(3) 0.004(3)
C16 0.062(5) 0.115(6) 0.030(3) -0.028(4) 0.004(3) -0.007(4)
N1 0.045(3) 0.028(2) 0.048(3) -0.002(2) 0.005(2) 0.001(2)
O1 0.040(2) 0.042(2) 0.030(2) 0.0030(18) -0.0006(17) 0.0017(18)
O2 0.046(2) 0.034(2) 0.0254(19) -0.0036(16) 0.0012(17) 0.0053(17)
O3 0.082(4) 0.079(3) 0.044(3) -0.003(2) 0.024(3) -0.021(3)
O4 0.043(3) 0.071(3) 0.037(2) -0.024(2) 0.0077(19) -0.012(2)
O5 0.075(3) 0.028(2) 0.049(3) -0.0057(19) 0.006(2) 0.003(2)

loop_
_atom_type_symbol
_atom_type_description
_atom_type_scat_dispersion_real
_atom_type_scat_dispersion_imag
_atom_type_scat_source
C C 0.0033 0.0016 'International Tables Vol C Tables 4.2.6.8 and 6.1.1.4'
H H 0.0000 0.0000 'International Tables Vol C Tables 4.2.6.8 and 6.1.1.4'
N N 0.0061 0.0033 'International Tables Vol C Tables 4.2.6.8 and 6.1.1.4'
O O 0.0106 0.0060 'International Tables Vol C Tables 4.2.6.8 and 6.1.1.4'
Br Br -0.2901 2.4595 'International Tables Vol C Tables 4.2.6.8 and 6.1.1.4'

loop_
_geom_angle_atom_site_label_1
_geom_angle_atom_site_label_2
_geom_angle_atom_site_label_3
_geom_angle
O1 C1 O2 108.5(4)
O1 C1 C2 110.1(4)
O2 C1 C2 111.5(4)
O1 C1 C15 114.7(4)
O2 C1 C15 102.5(4)
C2 C1 C15 109.4(4)
C1 C2 C3 113.3(4)
C1 C2 H2A 108.9
C3 C2 H2A 108.9
C1 C2 H2B 108.9
C3 C2 H2B 108.9
H2A C2 H2B 107.7
C4 C3 C9 112.2(4)
C4 C3 C2 106.7(4)
C9 C3 C2 112.8(4)
C4 C3 H3 108.3
C9 C3 H3 108.3
C2 C3 H3 108.3
C8 C4 C5 110.4(5)
C8 C4 C3 123.2(5)
C5 C4 C3 126.4(5)
C4 C5 C6 104.4(5)
C4 C5 H5A 110.9
C6 C5 H5A 110.9
C4 C5 H5B 110.9
C6 C5 H5B 110.9
H5A C5 H5B 108.9
C7 C6 C5 104.5(4)
C7 C6 H6A 110.8
C5 C6 H6A 110.8
C7 C6 H6B 110.8
C5 C6 H6B 110.8
H6A C6 H6B 108.9
N1 C7 C8 122.9(5)
N1 C7 C6 129.5(5)
C8 C7 C6 107.5(5)
C4 C8 O2 127.1(5)
C4 C8 C7 112.5(5)
O2 C8 C7 120.4(5)
C14 C9 C10 117.2(5)
C14 C9 C3 123.9(5)
C10 C9 C3 118.8(5)
C9 C10 C11 123.0(5)
C9 C10 H10 118.5
C11 C10 H10 118.5
C10 C11 C12 116.5(5)
C10 C11 H11 121.8
C12 C11 H11 121.8
C13 C12 C11 122.2(6)
C13 C12 Br1 119.2(5)
C11 C12 Br1 118.5(4)
C12 C13 C14 118.4(6)
C12 C13 H13 120.8
C14 C13 H13 120.8
C9 C14 C13 122.7(5)
C9 C14 H14 118.6
C13 C14 H14 118.6
O3 C15 O4 124.2(5)
O3 C15 C1 124.2(5)
O4 C15 C1 111.5(5)
O4 C16 H16A 109.5
O4 C16 H16B 109.5
H16A C16 H16B 109.5
O4 C16 H16C 109.5
H16A C16 H16C 109.5
H16B C16 H16C 109.5
C7 N1 O5 109.1(4)
C1 O1 H1 109.5
C8 O2 C1 114.1(4)
C15 O4 C16 114.7(5)
N1 O5 H5 109.5

loop_
_geom_bond_atom_site_label_1
_geom_bond_atom_site_label_2
_geom_bond_distance
Br1 C12 1.897(6)
C1 O1 1.398(7)
C1 O2 1.453(7)
C1 C2 1.508(7)
C1 C15 1.512(8)
C2 C3 1.554(7)
C2 H2A 0.9700
C2 H2B 0.9700
C3 C4 1.509(7)
C3 C9 1.520(7)
C3 H3 0.9800
C4 C8 1.325(7)
C4 C5 1.508(7)
C5 C6 1.539(8)
C5 H5A 0.9700
C5 H5B 0.9700
C6 C7 1.501(8)
C6 H6A 0.9700
C6 H6B 0.9700
C7 N1 1.273(7)
C7 C8 1.440(7)
C8 O2 1.372(6)
C9 C14 1.367(8)
C9 C10 1.376(7)
C10 C11 1.389(8)
C10 H10 0.9300
C11 C12 1.395(9)
C11 H11 0.9300
C12 C13 1.360(8)
C13 C14 1.376(8)
C13 H13 0.9300
C14 H14 0.9300
C15 O3 1.179(7)
C15 O4 1.335(7)
C16 O4 1.449(7)
C16 H16A 0.9600
C16 H16B 0.9600
C16 H16C 0.9600
N1 O5 1.437(6)
O1 H1 0.8200
O5 H5 0.8200

loop_
_geom_torsion_atom_site_label_1
_geom_torsion_atom_site_label_2
_geom_torsion_atom_site_label_3
_geom_torsion_atom_site_label_4
_geom_torsion
O1 C1 C2 C3 -62.0(6)
O2 C1 C2 C3 58.4(6)
C15 C1 C2 C3 171.1(4)
C1 C2 C3 C4 -42.9(6)
C1 C2 C3 C9 -166.5(5)
C9 C3 C4 C8 137.6(5)
C2 C3 C4 C8 13.7(7)
C9 C3 C4 C5 -45.2(7)
C2 C3 C4 C5 -169.2(5)
C8 C4 C5 C6 -7.0(6)
C3 C4 C5 C6 175.5(5)
C4 C5 C6 C7 8.1(6)
C5 C6 C7 N1 175.2(6)
C5 C6 C7 C8 -6.8(6)
C5 C4 C8 O2 -174.6(5)
C3 C4 C8 O2 3.0(9)
C5 C4 C8 C7 2.9(6)
C3 C4 C8 C7 -179.6(5)
N1 C7 C8 C4 -179.1(5)
C6 C7 C8 C4 2.7(6)
N1 C7 C8 O2 -1.5(8)
C6 C7 C8 O2 -179.7(5)
C4 C3 C9 C14 -82.0(7)
C2 C3 C9 C14 38.5(7)
C4 C3 C9 C10 97.6(6)
C2 C3 C9 C10 -141.9(5)
C14 C9 C10 C11 -0.5(9)
C3 C9 C10 C11 179.8(6)
C9 C10 C11 C12 0.2(10)
C10 C11 C12 C13 0.1(10)
C10 C11 C12 Br1 -178.8(5)
C11 C12 C13 C14 -0.2(9)
Br1 C12 C13 C14 178.8(5)
C10 C9 C14 C13 0.5(9)
C3 C9 C14 C13 -179.9(5)
C12 C13 C14 C9 -0.2(9)
O1 C1 C15 O3 173.0(6)
O2 C1 C15 O3 55.6(7)
C2 C1 C15 O3 -62.8(7)
O1 C1 C15 O4 -10.0(6)
O2 C1 C15 O4 -127.4(4)
C2 C1 C15 O4 114.2(5)
C8 C7 N1 O5 177.7(5)
C6 C7 N1 O5 -4.5(8)
C4 C8 O2 C1 10.4(7)
C7 C8 O2 C1 -166.9(5)
O1 C1 O2 C8 81.4(5)
C2 C1 O2 C8 -39.9(6)
C15 C1 O2 C8 -156.8(4)
O3 C15 O4 C16 -8.3(8)
C1 C15 O4 C16 174.7(5)
